data_7227695
loop_
_publ_author_name
'Mochida, Tomoyuki'
'Funasako, Yusuke'
'Akasaka, Takahiro'
'Uruichi, Mikio'
'Mori, Hatsumi'

_publ_section_title
;
 Valence engineering of ionic molecular crystals: monovalent--divalent
 phase diagram for biferrocene--tetracyanoquinodimethane salts
;
_journal_issue 11
_journal_name_full CrystEngComm
_journal_page_first 1449
_journal_paper_doi 10.1039/C7CE00134G
_journal_volume 19
_journal_year 2017
_chemical_formula_moiety 'C22 H22 Fe2 S2, 2(C12 H2 F2 N4)'
_chemical_formula_sum 'C46 H26 F4 Fe2 N8 S2'
_chemical_formula_weight 942.57
_chemical_name_systematic
; 
 ? 
;
_space_group_IT_number 2
_symmetry_cell_setting triclinic
_symmetry_space_group_name_Hall '-P 1'
_symmetry_space_group_name_H-M 'P -1'
_atom_sites_solution_hydrogens geom
_atom_sites_solution_primary direct
_atom_sites_solution_secondary difmap
_audit_creation_method SHELXL-97
_audit_update_record
;
2016-08-17 deposited with the CCDC.
2017-02-15 downloaded from the CCDC.
;
_cell_angle_alpha 91.068(2)
_cell_angle_beta 105.733(2)
_cell_angle_gamma 108.766(2)
_cell_formula_units_Z 1
_cell_length_a 8.7754(10)
_cell_length_b 9.0556(11)
_cell_length_c 13.2444(16)
_cell_measurement_temperature 173
_cell_volume 952.7(2)
_computing_cell_refinement 'Bruker SMART'
_computing_data_collection 'Bruker SMART'
_computing_data_reduction 'Bruker SAINT'
_computing_molecular_graphics 'Bruker SHELXTL'
_computing_publication_material 'Bruker SHELXTL'
_computing_structure_refinement 'SHELXL-97 (Sheldrick, 1997)'
_computing_structure_solution 'SHELXS-97 (Sheldrick, 1990)'
_diffrn_ambient_temperature 173
_diffrn_detector_area_resol_mean 8.366
_diffrn_measured_fraction_theta_full 0.981
_diffrn_measured_fraction_theta_max 0.981
_diffrn_measurement_device_type 'CCD area detector'
_diffrn_measurement_method 'phi and omega scans'
_diffrn_radiation_monochromator graphite
_diffrn_radiation_source 'fine-focus sealed tube'
_diffrn_radiation_type MoK\a
_diffrn_radiation_wavelength 0.71073
_diffrn_reflns_av_R_equivalents 0.0210
_diffrn_reflns_av_sigmaI/netI 0.0462
_diffrn_reflns_limit_h_max 9
_diffrn_reflns_limit_h_min -11
_diffrn_reflns_limit_k_max 12
_diffrn_reflns_limit_k_min -8
_diffrn_reflns_limit_l_max 17
_diffrn_reflns_limit_l_min -16
_diffrn_reflns_number 6775
_diffrn_reflns_theta_full 28.22
_diffrn_reflns_theta_max 28.22
_diffrn_reflns_theta_min 1.61
_exptl_absorpt_coefficient_mu 0.940
_exptl_absorpt_correction_T_max 0.9545
_exptl_absorpt_correction_T_min 0.7990
_exptl_absorpt_correction_type empirical
_exptl_absorpt_process_details
;
SADABS Sheldrick 1996
;
_exptl_crystal_colour black
_exptl_crystal_density_diffrn 1.643
_exptl_crystal_density_method 'not measured'
_exptl_crystal_description plate
_exptl_crystal_F_000 478
_exptl_crystal_size_max 0.25
_exptl_crystal_size_mid 0.12
_exptl_crystal_size_min 0.05
_refine_diff_density_max 0.900
_refine_diff_density_min -1.060
_refine_diff_density_rms 0.099
_refine_ls_extinction_method none
_refine_ls_goodness_of_fit_ref 1.036
_refine_ls_hydrogen_treatment constr
_refine_ls_matrix_type full
_refine_ls_number_parameters 281
_refine_ls_number_reflns 4605
_refine_ls_number_restraints 0
_refine_ls_restrained_S_all 1.036
_refine_ls_R_factor_all 0.0600
_refine_ls_R_factor_gt 0.0465
_refine_ls_shift/su_max 0.000
_refine_ls_shift/su_mean 0.000
_refine_ls_structure_factor_coef Fsqd
_refine_ls_weighting_details 'calc w=1/[\s^2^(Fo^2^)+(0.0768P)^2^+0.0127P] where P=(Fo^2^+2Fc^2^)/3'
_refine_ls_weighting_scheme calc
_refine_ls_wR_factor_gt 0.1149
_refine_ls_wR_factor_ref 0.1227
_reflns_number_gt 3751
_reflns_number_total 4605
_reflns_threshold_expression >2sigma(I)
_cod_data_source_file c7ce00134g2.cif
_cod_data_source_block 3c
_cod_depositor_comments
;
The following automatic conversions were performed:

'_symmetry_cell_setting' value 'Triclinic' changed to 'triclinic'
according to
/usr/data/users/saulius/crontab/automatic-downloads/rss-feeds/RSC/lib/dictionaries/cif_core.dic
dictionary named 'cif_core.dic' version 2.4.2 from 2011-04-26.

Automatic conversion script
Id: cif_fix_values 4268 2015-11-12 08:31:59Z antanas 

 Adding full bibliography for 7227693--7227700.cif.
;
_cod_database_code 7227695

loop_
_symmetry_equiv_pos_as_xyz
'x, y, z'
'-x, -y, -z'

loop_
_atom_site_label
_atom_site_type_symbol
_atom_site_fract_x
_atom_site_fract_y
_atom_site_fract_z
_atom_site_U_iso_or_equiv
_atom_site_adp_type
_atom_site_occupancy
_atom_site_symmetry_multiplicity
_atom_site_calc_flag
_atom_site_refinement_flags
C12 C 0.1172(3) 0.5523(3) 0.37585(18) 0.0168(4) Uani 1 1 d .
C17 C -0.0476(3) 0.5554(3) 0.35392(19) 0.0207(5) Uani 1 1 d .
C13 C 0.2354(3) 0.6547(3) 0.46634(19) 0.0192(5) Uani 1 1 d .
H13 H 0.3499 0.6607 0.4855 0.023 Uiso 1 1 calc R
C14 C 0.1852(3) 0.7432(3) 0.52501(19) 0.0194(5) Uani 1 1 d .
C21 C 0.3358(3) 0.4605(3) 0.34159(19) 0.0206(5) Uani 1 1 d .
C23 C -0.2008(3) 0.8416(3) 0.53240(19) 0.0218(5) Uani 1 1 d .
C20 C 0.0619(3) 0.3636(3) 0.2177(2) 0.0217(5) Uani 1 1 d .
C19 C -0.0333(3) 0.8360(3) 0.56491(19) 0.0195(5) Uani 1 1 d .
C22 C 0.0723(3) 0.9395(3) 0.6566(2) 0.0220(5) Uani 1 1 d .
C18 C 0.1659(3) 0.4562(3) 0.31473(19) 0.0187(5) Uani 1 1 d .
C2 C 0.4198(3) 0.8145(3) 0.2533(2) 0.0228(5) Uani 1 1 d .
H2 H 0.5333 0.8228 0.2862 0.027 Uiso 1 1 calc R
C10 C 0.3036(3) 1.0545(3) 0.00187(19) 0.0212(5) Uani 1 1 d .
H10 H 0.2145 1.0024 -0.0598 0.025 Uiso 1 1 calc R
C7 C 0.5612(3) 1.1395(3) 0.12865(19) 0.0217(5) Uani 1 1 d .
H7 H 0.6747 1.1542 0.1664 0.026 Uiso 1 1 calc R
C1 C 0.3114(3) 0.7185(3) 0.1577(2) 0.0227(5) Uani 1 1 d .
C15 C 0.0187(3) 0.7447(3) 0.50289(18) 0.0178(5) Uani 1 1 d .
C8 C 0.4541(3) 1.2056(3) 0.1614(2) 0.0255(5) Uani 1 1 d .
H8 H 0.4834 1.2729 0.2246 0.031 Uiso 1 1 calc R
C3 C 0.3278(4) 0.8953(3) 0.2905(2) 0.0272(6) Uani 1 1 d .
H3 H 0.3682 0.9651 0.3538 0.033 Uiso 1 1 calc R
C16 C -0.0981(3) 0.6448(3) 0.41212(19) 0.0201(5) Uani 1 1 d .
H16 H -0.2120 0.6405 0.3920 0.024 Uiso 1 1 calc R
C5 C 0.1564(3) 0.7476(3) 0.1338(2) 0.0246(5) Uani 1 1 d .
H5 H 0.0630 0.7034 0.0728 0.029 Uiso 1 1 calc R
C4 C 0.1651(3) 0.8540(3) 0.2169(2) 0.0278(6) Uani 1 1 d .
H4 H 0.0776 0.8910 0.2224 0.033 Uiso 1 1 calc R
C6 C 0.4693(3) 1.0470(3) 0.02929(18) 0.0182(5) Uani 1 1 d .
C9 C 0.2950(3) 1.1538(3) 0.0831(2) 0.0250(5) Uani 1 1 d .
H9 H 0.1995 1.1808 0.0847 0.030 Uiso 1 1 calc R
C11 C 0.5693(3) 0.6193(3) 0.1421(2) 0.0310(6) Uani 1 1 d .
H11A H 0.6386 0.7299 0.1477 0.046 Uiso 1 1 calc R
H11B H 0.6081 0.5549 0.1015 0.046 Uiso 1 1 calc R
H11C H 0.5790 0.5863 0.2130 0.046 Uiso 1 1 calc R
F1 F 0.30091(19) 0.83533(19) 0.61135(12) 0.0296(4) Uani 1 1 d .
F2 F -0.16512(19) 0.4586(2) 0.26940(13) 0.0346(4) Uani 1 1 d .
Fe1 Fe 0.34586(4) 0.96206(4) 0.14519(3) 0.01747(12) Uani 1 1 d .
N1 N -0.0131(3) 0.2874(3) 0.13852(19) 0.0335(6) Uani 1 1 d .
N2 N 0.4721(3) 0.4641(3) 0.36166(18) 0.0288(5) Uani 1 1 d .
N3 N 0.1492(3) 1.0250(3) 0.73210(19) 0.0308(5) Uani 1 1 d .
N4 N -0.3335(3) 0.8479(3) 0.50682(19) 0.0306(5) Uani 1 1 d .
S1 S 0.35284(9) 0.59474(8) 0.07622(5) 0.02850(17) Uani 1 1 d .

loop_
_atom_site_aniso_label
_atom_site_aniso_U_11
_atom_site_aniso_U_22
_atom_site_aniso_U_33
_atom_site_aniso_U_23
_atom_site_aniso_U_13
_atom_site_aniso_U_12
C12 0.0199(11) 0.0161(11) 0.0171(11) 0.0018(9) 0.0103(9) 0.0056(9)
C17 0.0185(11) 0.0190(12) 0.0209(12) -0.0067(9) 0.0069(9) 0.0007(9)
C13 0.0179(11) 0.0219(12) 0.0186(11) -0.0008(9) 0.0060(9) 0.0074(9)
C14 0.0206(11) 0.0185(11) 0.0175(11) -0.0009(9) 0.0064(9) 0.0041(9)
C21 0.0259(13) 0.0213(12) 0.0169(11) -0.0021(9) 0.0113(10) 0.0073(10)
C23 0.0274(13) 0.0182(12) 0.0203(12) -0.0043(9) 0.0108(10) 0.0057(10)
C20 0.0214(12) 0.0239(12) 0.0232(12) -0.0007(10) 0.0131(10) 0.0071(10)
C19 0.0232(12) 0.0183(11) 0.0197(11) -0.0012(9) 0.0104(9) 0.0076(9)
C22 0.0243(12) 0.0224(12) 0.0251(13) 0.0004(10) 0.0120(10) 0.0119(10)
C18 0.0202(11) 0.0182(11) 0.0184(11) -0.0007(9) 0.0094(9) 0.0047(9)
C2 0.0293(13) 0.0219(12) 0.0195(12) 0.0013(9) 0.0108(10) 0.0090(10)
C10 0.0281(13) 0.0225(12) 0.0170(11) 0.0012(9) 0.0118(10) 0.0097(10)
C7 0.0272(13) 0.0186(12) 0.0207(12) -0.0035(9) 0.0126(10) 0.0053(10)
C1 0.0296(13) 0.0197(12) 0.0231(12) 0.0020(10) 0.0154(10) 0.0076(10)
C15 0.0219(12) 0.0162(11) 0.0181(11) 0.0006(9) 0.0100(9) 0.0068(9)
C8 0.0365(14) 0.0199(12) 0.0255(13) -0.0027(10) 0.0184(11) 0.0096(11)
C3 0.0424(16) 0.0258(13) 0.0202(12) 0.0023(10) 0.0207(11) 0.0113(12)
C16 0.0165(11) 0.0210(12) 0.0227(12) -0.0031(9) 0.0075(9) 0.0051(9)
C5 0.0242(13) 0.0243(13) 0.0254(13) 0.0021(10) 0.0133(10) 0.0037(10)
C4 0.0303(14) 0.0285(14) 0.0333(14) 0.0027(11) 0.0234(12) 0.0099(11)
C6 0.0247(12) 0.0145(11) 0.0183(11) 0.0014(9) 0.0129(9) 0.0050(9)
C9 0.0349(14) 0.0226(13) 0.0286(13) 0.0043(10) 0.0191(11) 0.0163(11)
C11 0.0336(15) 0.0300(14) 0.0364(15) 0.0013(12) 0.0171(12) 0.0146(12)
F1 0.0239(8) 0.0361(9) 0.0241(8) -0.0148(6) 0.0002(6) 0.0108(7)
F2 0.0190(7) 0.0418(10) 0.0351(9) -0.0235(7) 0.0010(6) 0.0073(7)
Fe1 0.02139(19) 0.01786(19) 0.01671(18) -0.00111(12) 0.01153(13) 0.00659(13)
N1 0.0288(12) 0.0395(14) 0.0282(13) -0.0115(11) 0.0102(10) 0.0058(11)
N2 0.0248(12) 0.0366(13) 0.0284(12) -0.0027(10) 0.0105(9) 0.0129(10)
N3 0.0325(12) 0.0338(13) 0.0260(12) -0.0094(10) 0.0075(10) 0.0128(10)
N4 0.0267(12) 0.0347(13) 0.0339(13) -0.0030(10) 0.0103(10) 0.0142(10)
S1 0.0360(4) 0.0229(3) 0.0287(4) -0.0059(3) 0.0138(3) 0.0097(3)

loop_
_atom_type_symbol
_atom_type_description
_atom_type_scat_dispersion_real
_atom_type_scat_dispersion_imag
_atom_type_scat_source
C C 0.0033 0.0016 'International Tables Vol C Tables 4.2.6.8 and 6.1.1.4'
H H 0.0000 0.0000 'International Tables Vol C Tables 4.2.6.8 and 6.1.1.4'
N N 0.0061 0.0033 'International Tables Vol C Tables 4.2.6.8 and 6.1.1.4'
F F 0.0171 0.0103 'International Tables Vol C Tables 4.2.6.8 and 6.1.1.4'
S S 0.1246 0.1234 'International Tables Vol C Tables 4.2.6.8 and 6.1.1.4'
Fe Fe 0.3463 0.8444 'International Tables Vol C Tables 4.2.6.8 and 6.1.1.4'

loop_
_geom_angle_atom_site_label_1
_geom_angle_atom_site_label_2
_geom_angle_atom_site_label_3
_geom_angle
_geom_angle_site_symmetry_1
_geom_angle_site_symmetry_3
C17 C12 C18 123.8(2) . .
C17 C12 C13 114.9(2) . .
C18 C12 C13 121.3(2) . .
C16 C17 F2 117.9(2) . .
C16 C17 C12 124.9(2) . .
F2 C17 C12 117.1(2) . .
C14 C13 C12 120.3(2) . .
C14 C13 H13 119.9 . .
C12 C13 H13 119.9 . .
F1 C14 C13 118.1(2) . .
F1 C14 C15 117.5(2) . .
C13 C14 C15 124.4(2) . .
N2 C21 C18 179.0(3) . .
N4 C23 C19 179.2(3) . .
N1 C20 C18 175.6(3) . .
C15 C19 C22 125.2(2) . .
C15 C19 C23 120.9(2) . .
C22 C19 C23 113.6(2) . .
N3 C22 C19 175.6(3) . .
C12 C18 C20 125.1(2) . .
C12 C18 C21 120.5(2) . .
C20 C18 C21 114.0(2) . .
C3 C2 C1 107.8(2) . .
C3 C2 Fe1 68.76(14) . .
C1 C2 Fe1 72.23(14) . .
C3 C2 H2 126.1 . .
C1 C2 H2 126.1 . .
Fe1 C2 H2 124.5 . .
C9 C10 C6 107.9(2) . .
C9 C10 Fe1 69.21(14) . .
C6 C10 Fe1 72.12(14) . .
C9 C10 H10 126.0 . .
C6 C10 H10 126.0 . .
Fe1 C10 H10 124.2 . .
C8 C7 C6 108.2(2) . .
C8 C7 Fe1 68.98(15) . .
C6 C7 Fe1 70.79(13) . .
C8 C7 H7 125.9 . .
C6 C7 H7 125.9 . .
Fe1 C7 H7 125.9 . .
C5 C1 C2 107.7(2) . .
C5 C1 S1 123.1(2) . .
C2 C1 S1 129.2(2) . .
C5 C1 Fe1 68.02(14) . .
C2 C1 Fe1 68.41(14) . .
S1 C1 Fe1 126.23(13) . .
C19 C15 C14 124.2(2) . .
C19 C15 C16 120.5(2) . .
C14 C15 C16 115.2(2) . .
C7 C8 C9 108.1(2) . .
C7 C8 Fe1 71.66(15) . .
C9 C8 Fe1 69.09(15) . .
C7 C8 H8 126.0 . .
C9 C8 H8 126.0 . .
Fe1 C8 H8 124.9 . .
C2 C3 C4 108.3(2) . .
C2 C3 Fe1 71.31(14) . .
C4 C3 Fe1 69.71(14) . .
C2 C3 H3 125.9 . .
C4 C3 H3 125.9 . .
Fe1 C3 H3 124.7 . .
C17 C16 C15 120.2(2) . .
C17 C16 H16 119.9 . .
C15 C16 H16 119.9 . .
C4 C5 C1 108.2(2) . .
C4 C5 Fe1 68.99(15) . .
C1 C5 Fe1 72.70(14) . .
C4 C5 H5 125.9 . .
C1 C5 H5 125.9 . .
Fe1 C5 H5 124.0 . .
C5 C4 C3 107.9(2) . .
C5 C4 Fe1 70.92(14) . .
C3 C4 Fe1 69.94(14) . .
C5 C4 H4 126.0 . .
C3 C4 H4 126.0 . .
Fe1 C4 H4 124.7 . .
C10 C6 C7 107.7(2) . .
C10 C6 C6 126.3(3) . 2_675
C7 C6 C6 125.8(3) . 2_675
C10 C6 Fe1 68.32(13) . .
C7 C6 Fe1 69.97(13) . .
C6 C6 Fe1 123.8(2) 2_675 .
C8 C9 C10 108.0(2) . .
C8 C9 Fe1 70.78(15) . .
C10 C9 Fe1 70.58(14) . .
C8 C9 H9 126.0 . .
C10 C9 H9 126.0 . .
Fe1 C9 H9 124.3 . .
S1 C11 H11A 109.5 . .
S1 C11 H11B 109.5 . .
H11A C11 H11B 109.5 . .
S1 C11 H11C 109.5 . .
H11A C11 H11C 109.5 . .
H11B C11 H11C 109.5 . .
C4 Fe1 C3 40.35(11) . .
C4 Fe1 C9 108.04(11) . .
C3 Fe1 C9 125.01(10) . .
C4 Fe1 C10 125.71(11) . .
C3 Fe1 C10 161.95(11) . .
C9 Fe1 C10 40.20(9) . .
C4 Fe1 C5 40.08(10) . .
C3 Fe1 C5 67.30(11) . .
C9 Fe1 C5 121.95(11) . .
C10 Fe1 C5 109.50(10) . .
C4 Fe1 C8 121.30(10) . .
C3 Fe1 C8 108.17(11) . .
C9 Fe1 C8 40.13(11) . .
C10 Fe1 C8 67.16(10) . .
C5 Fe1 C8 156.38(11) . .
C4 Fe1 C2 67.30(11) . .
C3 Fe1 C2 39.93(10) . .
C9 Fe1 C2 161.55(10) . .
C10 Fe1 C2 156.96(10) . .
C5 Fe1 C2 66.87(10) . .
C8 Fe1 C2 125.58(11) . .
C4 Fe1 C7 155.92(11) . .
C3 Fe1 C7 121.80(11) . .
C9 Fe1 C7 66.66(10) . .
C10 Fe1 C7 66.52(10) . .
C5 Fe1 C7 162.93(10) . .
C8 Fe1 C7 39.36(9) . .
C2 Fe1 C7 109.81(10) . .
C4 Fe1 C6 162.58(11) . .
C3 Fe1 C6 156.40(11) . .
C9 Fe1 C6 66.66(9) . .
C10 Fe1 C6 39.56(9) . .
C5 Fe1 C6 127.17(10) . .
C8 Fe1 C6 66.24(9) . .
C2 Fe1 C6 123.02(10) . .
C7 Fe1 C6 39.24(9) . .
C4 Fe1 C1 66.39(10) . .
C3 Fe1 C1 66.31(10) . .
C9 Fe1 C1 157.01(11) . .
C10 Fe1 C1 123.35(10) . .
C5 Fe1 C1 39.29(10) . .
C8 Fe1 C1 162.22(11) . .
C2 Fe1 C1 39.36(10) . .
C7 Fe1 C1 127.62(10) . .
C6 Fe1 C1 111.53(9) . .
C1 S1 C11 102.09(13) . .

loop_
_geom_bond_atom_site_label_1
_geom_bond_atom_site_label_2
_geom_bond_distance
_geom_bond_site_symmetry_2
C12 C17 1.405(3) .
C12 C18 1.413(3) .
C12 C13 1.427(3) .
C17 C16 1.356(3) .
C17 F2 1.357(3) .
C13 C14 1.353(3) .
C13 H13 0.9500 .
C14 F1 1.351(3) .
C14 C15 1.414(3) .
C21 N2 1.143(3) .
C21 C18 1.423(3) .
C23 N4 1.142(3) .
C23 C19 1.433(4) .
C20 N1 1.147(3) .
C20 C18 1.420(3) .
C19 C15 1.410(3) .
C19 C22 1.414(3) .
C22 N3 1.151(3) .
C2 C3 1.418(4) .
C2 C1 1.428(4) .
C2 Fe1 2.093(3) .
C2 H2 0.9500 .
C10 C9 1.422(3) .
C10 C6 1.424(3) .
C10 Fe1 2.078(2) .
C10 H10 0.9500 .
C7 C8 1.415(3) .
C7 C6 1.426(3) .
C7 Fe1 2.118(2) .
C7 H7 0.9500 .
C1 C5 1.422(4) .
C1 S1 1.726(3) .
C1 Fe1 2.144(3) .
C15 C16 1.417(3) .
C8 C9 1.421(4) .
C8 Fe1 2.082(3) .
C8 H8 0.9500 .
C3 C4 1.420(4) .
C3 Fe1 2.060(2) .
C3 H3 0.9500 .
C16 H16 0.9500 .
C5 C4 1.419(4) .
C5 Fe1 2.082(3) .
C5 H5 0.9500 .
C4 Fe1 2.057(3) .
C4 H4 0.9500 .
C6 C6 1.455(4) 2_675
C6 Fe1 2.128(2) .
C9 Fe1 2.060(3) .
C9 H9 0.9500 .
C11 S1 1.800(3) .
C11 H11A 0.9800 .
C11 H11B 0.9800 .
C11 H11C 0.9800 .
